data_1557285
loop_
_publ_author_name
'Du, Jing'
'Lang, Zhong-Ling'
'Ma, Yuan-Yuan'
'Tan, Hua-Qiao'
'Liu, Bai-Ling'
'Wang, Yong-Hui'
'Kang, Zhen-Hui'
'Li, Yang-Guang'

_publ_section_title
;
 Polyoxometalate-based electron transfer modulation for efficient
 electrocatalytic carbon dioxide reduction
;
_journal_issue 11
_journal_name_full 'Chemical Science'
_journal_page_first 3007
_journal_page_last 3015
_journal_paper_doi 10.1039/C9SC05392A
_journal_volume 11
_journal_year 2020
_chemical_formula_moiety 'Mo12 O40 P, 3(C15 H11 Mn N3 O3), 2(C2 H3 N)'
_chemical_formula_sum 'C49 H39 Mn3 Mo12 N11 O49 P'
_chemical_formula_weight 2912.98
_space_group_crystal_system triclinic
_space_group_IT_number 2
_space_group_name_Hall '-P 1'
_space_group_name_H-M_alt 'P -1'
_atom_sites_solution_hydrogens geom
_atom_sites_solution_primary direct
_audit_creation_date 2019-01-23
_audit_creation_method
;
Olex2 1.2
(compiled 2018.05.29 svn.r3508 for OlexSys, GUI svn.r5506)
;
_audit_update_record
;
2019-01-24 deposited with the CCDC.	2020-02-03 downloaded from the CCDC.
;
_cell_angle_alpha 79.875(2)
_cell_angle_beta 88.908(2)
_cell_angle_gamma 87.011(2)
_cell_formula_units_Z 2
_cell_length_a 13.0340(6)
_cell_length_b 15.6737(6)
_cell_length_c 20.2719(9)
_cell_measurement_reflns_used 9857
_cell_measurement_temperature 273(2)
_cell_measurement_theta_max 27.08
_cell_measurement_theta_min 2.58
_cell_volume 4071.1(3)
_computing_cell_refinement 'SAINT v8.37A (Bruker, 2015)'
_computing_data_reduction 'SAINT v8.37A (Bruker, 2015)'
_computing_molecular_graphics 'Olex2 (Dolomanov et al., 2009)'
_computing_publication_material 'Olex2 (Dolomanov et al., 2009)'
_computing_structure_refinement 'ShelXL (Sheldrick, 2015)'
_computing_structure_solution 'ShelXS (Sheldrick, 2008)'
_diffrn_ambient_temperature 273.15
_diffrn_measured_fraction_theta_full 0.998
_diffrn_measured_fraction_theta_max 0.993
_diffrn_measurement_device_type 'CCD area detector'
_diffrn_measurement_method 'phi and omega scans'
_diffrn_radiation_monochromator graphite
_diffrn_radiation_type MoK\a
_diffrn_radiation_wavelength 0.71073
_diffrn_reflns_av_R_equivalents 0.0736
_diffrn_reflns_av_unetI/netI 0.0611
_diffrn_reflns_Laue_measured_fraction_full 0.998
_diffrn_reflns_Laue_measured_fraction_max 0.993
_diffrn_reflns_limit_h_max 16
_diffrn_reflns_limit_h_min -16
_diffrn_reflns_limit_k_max 20
_diffrn_reflns_limit_k_min -20
_diffrn_reflns_limit_l_max 25
_diffrn_reflns_limit_l_min -25
_diffrn_reflns_number 74286
_diffrn_reflns_point_group_measured_fraction_full 0.998
_diffrn_reflns_point_group_measured_fraction_max 0.993
_diffrn_reflns_theta_full 25.242
_diffrn_reflns_theta_max 27.201
_diffrn_reflns_theta_min 2.229
_exptl_absorpt_coefficient_mu 2.351
_exptl_absorpt_correction_type none
_exptl_crystal_colour orange
_exptl_crystal_colour_primary orange
_exptl_crystal_density_diffrn 2.376
_exptl_crystal_description block
_exptl_crystal_F_000 2792
_exptl_crystal_size_max 0.31
_exptl_crystal_size_mid 0.28
_exptl_crystal_size_min 0.26
_refine_diff_density_max 1.137
_refine_diff_density_min -1.314
_refine_diff_density_rms 0.157
_refine_ls_extinction_coef 0.00027(3)
_refine_ls_extinction_expression Fc^*^=kFc[1+0.001xFc^2^\l^3^/sin(2\q)]^-1/4^
_refine_ls_extinction_method 'SHELXL-2018/1 (Sheldrick 2018)'
_refine_ls_goodness_of_fit_ref 1.031
_refine_ls_hydrogen_treatment constr
_refine_ls_matrix_type full
_refine_ls_number_parameters 1132
_refine_ls_number_reflns 17989
_refine_ls_number_restraints 4334
_refine_ls_restrained_S_all 0.974
_refine_ls_R_factor_all 0.0955
_refine_ls_R_factor_gt 0.0481
_refine_ls_shift/su_max 0.001
_refine_ls_shift/su_mean 0.000
_refine_ls_structure_factor_coef Fsqd
_refine_ls_weighting_details 'w=1/[\s^2^(Fo^2^)+(0.0231P)^2^+27.1647P] where P=(Fo^2^+2Fc^2^)/3'
_refine_ls_weighting_scheme calc
_refine_ls_wR_factor_gt 0.0871
_refine_ls_wR_factor_ref 0.1070
_reflns_Friedel_coverage 0.000
_reflns_number_gt 11784
_reflns_number_total 17989
_reflns_threshold_expression 'I > 2\s(I)'
_cod_data_source_file c9sc05392a2.cif
_cod_data_source_block 1
_cod_depositor_comments
;Adding full bibliography for 1557284--1557286.cif.

 Adding full bibliography for 1557284--1557286.cif.
;
_cod_database_code 1557285
_shelx_shelxl_version_number 2018/1
_shelx_space_group_comment
;
The symmetry employed for this shelxl refinement is uniquely defined
by the following loop, which should always be used as a source of
symmetry information in preference to the above space-group names.
They are only intended as comments.
;
_shelx_estimated_absorpt_t_max 0.580
_shelx_estimated_absorpt_t_min 0.529
_olex2_refinement_description
;
1. Fixed Uiso
 At 1.2 times of:
  All C(H) groups
 At 1.5 times of:
  All C(H,H,H) groups
2. Restrained distances
 N10-C46
 1.14 with sigma of 0.01
 C47-C46
 1.38 with sigma of 0.01
3. Uiso/Uaniso restraints and constraints
C27 \\sim C6 \\sim C5 \\sim C7 \\sim C4 \\sim C11 \\sim C20 \\sim C35 \\sim C10
\\sim C17 \\sim C38 \\sim C40 \\sim C44 \\sim C28 \\sim C3 \\sim C36 \\sim C2
\\sim C29 \\sim C39 \\sim C19 \\sim C32 \\sim C16 \\sim C30 \\sim C45 \\sim C37
\\sim C25 \\sim C18 \\sim C1 \\sim C21 \\sim C43 \\sim C33 \\sim C8 \\sim C9
\\sim C31 \\sim C12 \\sim C34 \\sim C14 \\sim C22 \\sim C23 \\sim C24 \\sim C15
\\sim C26 \\sim C13 \\sim C46 \\sim C47 \\sim C49 \\sim C48 \\sim C41 \\sim C42
\\sim N9 \\sim N2 \\sim N8 \\sim N4 \\sim N1 \\sim N5 \\sim N7 \\sim N6 \\sim
N3 \\sim N11 \\sim N10: within 5A with sigma of 0.01 and sigma for terminal
atoms of 0.02
O10 \\sim O15 \\sim O26 \\sim O30 \\sim O3 \\sim O33 \\sim O29 \\sim O9 \\sim
O21 \\sim O34 \\sim O24 \\sim O38 \\sim O8 \\sim O12 \\sim O19 \\sim O32 \\sim
O20 \\sim O40 \\sim O13 \\sim O4 \\sim O5 \\sim O2 \\sim O23 \\sim O27 \\sim
O16 \\sim O37 \\sim O22 \\sim O17 \\sim O28 \\sim O11 \\sim O36 \\sim O39 \\sim
O31 \\sim O7 \\sim O1 \\sim O14 \\sim O35 \\sim O25 \\sim O45 \\sim O46 \\sim
O41 \\sim O18 \\sim O49 \\sim O6 \\sim O42 \\sim O44 \\sim O43 \\sim O47 \\sim
O48: within 5A with sigma of 0.01 and sigma for terminal atoms of 0.02
Uanis(C46) \\sim Ueq, Uanis(C47) \\sim Ueq, Uanis(O49) \\sim Ueq, Uanis(N10)
\\sim Ueq: with sigma of 0.1 and sigma for terminal atoms of 0.02
4.a Aromatic/amide H refined with riding coordinates:
 C7(H7), C4(H4), C10(H10), C17(H17), C38(H38), C40(H40), C3(H3), C2(H2),
 C39(H39), C19(H19), C32(H32), C16(H16), C37(H37), C25(H25), C18(H18), C1(H1),
 C33(H33), C8(H8), C9(H9), C31(H31), C34(H34), C22(H22), C23(H23), C24(H24)
4.b Idealised Me refined as rotating group:
 C30(H30A,H30B,H30C), C45(H45A,H45B,H45C), C15(H15A,H15B,H15C), C47(H47A,H47B,
 H47C), C49(H49A,H49B,H49C)
;
_olex2_submission_special_instructions 'No special instructions were received'

loop_
_space_group_symop_operation_xyz
'x, y, z'
'-x, -y, -z'

loop_
_atom_site_label
_atom_site_type_symbol
_atom_site_fract_x
_atom_site_fract_y
_atom_site_fract_z
_atom_site_U_iso_or_equiv
_atom_site_adp_type
_atom_site_occupancy
_atom_site_site_symmetry_order
_atom_site_calc_flag
_atom_site_refinement_flags_posn
_atom_site_refinement_flags_adp
Mo1 Mo 0.48354(5) 0.18656(4) 0.19817(3) 0.02853(14) Uani 1 1 d . .
Mo10 Mo 0.54246(5) 0.08221(4) 0.37172(3) 0.02876(14) Uani 1 1 d . .
Mo8 Mo 0.65841(5) 0.19476(4) 0.47606(3) 0.02968(14) Uani 1 1 d . .
Mo9 Mo 0.35464(5) 0.26957(4) 0.33990(3) 0.03015(14) Uani 1 1 d . .
Mo3 Mo 0.58899(5) 0.37875(4) 0.13331(3) 0.02964(14) Uani 1 1 d . .
Mo5 Mo 0.71571(5) 0.50228(4) 0.24579(3) 0.03028(14) Uani 1 1 d . .
Mo6 Mo 0.77037(5) 0.40462(4) 0.40751(3) 0.03330(15) Uani 1 1 d . .
Mo2 Mo 0.74527(5) 0.19550(4) 0.17734(3) 0.03176(15) Uani 1 1 d . .
Mo11 Mo 0.80127(5) 0.11370(4) 0.35576(3) 0.03087(14) Uani 1 1 d . .
Mo12 Mo 0.43614(5) 0.46719(4) 0.26406(3) 0.03473(16) Uani 1 1 d . .
Mo7 Mo 0.48902(5) 0.39173(4) 0.42938(3) 0.03343(15) Uani 1 1 d . .
Mo4 Mo 0.88848(5) 0.32775(4) 0.27486(3) 0.03430(15) Uani 1 1 d . .
P1 P 0.62281(12) 0.29377(10) 0.30589(8) 0.0176(3) Uani 1 1 d . .
Mn2 Mn 0.69498(9) 0.14107(7) 0.78931(6) 0.0353(3) Uani 1 1 d . .
Mn3 Mn 0.06333(10) 0.20218(7) -0.00820(6) 0.0408(3) Uani 1 1 d . .
Mn1 Mn 0.91766(9) 0.76524(8) 0.40157(6) 0.0432(3) Uani 1 1 d . .
O10 O 0.6758(4) 0.4463(3) 0.1712(2) 0.0325(9) Uani 1 1 d . U
O15 O 0.7718(4) 0.1270(3) 0.2594(2) 0.0317(9) Uani 1 1 d . U
O26 O 0.4295(4) 0.1697(3) 0.3752(2) 0.0309(9) Uani 1 1 d . U
O30 O 0.5241(3) 0.1068(3) 0.2799(2) 0.0292(9) Uani 1 1 d . U
O3 O 0.7471(4) 0.2943(3) 0.4528(2) 0.0329(9) Uani 1 1 d . U
O33 O 0.6201(4) 0.1487(3) 0.1657(2) 0.0328(9) Uani 1 1 d . U
N9 N -0.0276(5) 0.2951(4) 0.0231(4) 0.0477(12) Uani 1 1 d . U
O29 O 0.4806(4) -0.0092(3) 0.3941(2) 0.0394(12) Uani 1 1 d . U
O9 O 0.8499(4) 0.4407(3) 0.2351(2) 0.0340(9) Uani 1 1 d . U
O21 O 0.5512(4) 0.2778(3) 0.4673(2) 0.0326(9) Uani 1 1 d . U
O34 O 0.3930(4) 0.2387(3) 0.2517(2) 0.0314(9) Uani 1 1 d . U
O24 O 0.4363(4) 0.4762(3) 0.3597(2) 0.0348(9) Uani 1 1 d . U
O38 O 0.4797(4) 0.4258(3) 0.1876(2) 0.0344(9) Uani 1 1 d . U
O8 O 0.5757(4) 0.5103(3) 0.2642(2) 0.0334(9) Uani 1 1 d . U
O12 O 0.8347(4) 0.2782(3) 0.2079(2) 0.0337(9) Uani 1 1 d . U
O19 O 0.5747(4) 0.1064(3) 0.4605(2) 0.0322(9) Uani 1 1 d . U
O32 O 0.4941(4) 0.2854(3) 0.1322(2) 0.0342(9) Uani 1 1 d . U
O20 O 0.6716(4) 0.1695(3) 0.5589(2) 0.0373(11) Uani 1 1 d . U
O40 O 0.8204(4) 0.1510(3) 0.1239(3) 0.0436(12) Uani 1 1 d . U
O13 O 0.8693(4) 0.2147(3) 0.3329(2) 0.0343(9) Uani 1 1 d . U
O4 O 0.7539(4) 0.5055(3) 0.3333(2) 0.0339(9) Uani 1 1 d . U
O5 O 0.8857(4) 0.3711(3) 0.3615(2) 0.0352(9) Uani 1 1 d . U
O2 O 0.6222(4) 0.4275(3) 0.4201(2) 0.0340(9) Uani 1 1 d . U
O23 O 0.3691(4) 0.3230(3) 0.4133(2) 0.0346(9) Uani 1 1 d . U
N2 N 0.7642(5) 0.7504(4) 0.3978(3) 0.0379(11) Uani 1 1 d . U
N8 N 0.0870(5) 0.1581(4) 0.0920(3) 0.0431(11) Uani 1 1 d . U
C27 C 0.7042(6) 0.0521(5) 0.8599(4) 0.0444(13) Uani 1 1 d . U
O27 O 0.3340(4) 0.3872(3) 0.2855(2) 0.0353(9) Uani 1 1 d . U
O16 O 0.7755(4) 0.1287(3) 0.4446(2) 0.0333(9) Uani 1 1 d . U
O37 O 0.6932(4) 0.3009(3) 0.1145(2) 0.0341(9) Uani 1 1 d . U
N4 N 0.5384(5) 0.1390(4) 0.7868(3) 0.0389(11) Uani 1 1 d . U
N1 N 0.8639(5) 0.8464(4) 0.4640(3) 0.0394(11) Uani 1 1 d . U
O22 O 0.4436(4) 0.4266(3) 0.4977(3) 0.0447(13) Uani 1 1 d . U
O17 O 0.6800(4) 0.0408(3) 0.3657(2) 0.0321(9) Uani 1 1 d . U
O28 O 0.5206(3) 0.3365(3) 0.3255(2) 0.0277(8) Uani 1 1 d . U
O11 O 1.0148(4) 0.3245(3) 0.2607(3) 0.0461(13) Uani 1 1 d . U
O36 O 0.5667(4) 0.4385(3) 0.0574(2) 0.0387(12) Uani 1 1 d . U
N5 N 0.6522(5) 0.2310(4) 0.8486(3) 0.0410(11) Uani 1 1 d . U
O39 O 0.3661(4) 0.5586(3) 0.2354(3) 0.0449(13) Uani 1 1 d . U
N7 N 0.1783(5) 0.2775(4) 0.0102(4) 0.0471(11) Uani 1 1 d . U
O31 O 0.4089(4) 0.1253(3) 0.1623(3) 0.0437(12) Uani 1 1 d . U
O7 O 0.7398(4) 0.6022(3) 0.2053(3) 0.0429(12) Uani 1 1 d . U
N6 N 0.6882(5) 0.2419(4) 0.7113(3) 0.0434(11) Uani 1 1 d . U
C6 C 0.7040(6) 0.8057(5) 0.4285(4) 0.0376(12) Uani 1 1 d . U
O1 O 0.8213(4) 0.4520(3) 0.4656(3) 0.0483(13) Uani 1 1 d . U
C5 C 0.7603(6) 0.8577(5) 0.4669(4) 0.0379(12) Uani 1 1 d . U
O14 O 0.8959(4) 0.0367(3) 0.3655(3) 0.0430(12) Uani 1 1 d . U
C7 C 0.5995(6) 0.8094(5) 0.4225(4) 0.0410(13) Uani 1 1 d . U
H7 H 0.559160 0.848670 0.442425 0.049 Uiso 1 1 calc R .
C4 C 0.7130(6) 0.9124(5) 0.5064(4) 0.0402(13) Uani 1 1 d . U
H4 H 0.641918 0.921228 0.506307 0.048 Uiso 1 1 calc R .
O35 O 0.6139(3) 0.2733(3) 0.2352(2) 0.0284(8) Uani 1 1 d . U
C11 C 0.9047(6) 0.8471(5) 0.3279(4) 0.0454(13) Uani 1 1 d . U
C20 C 0.4860(6) 0.1979(5) 0.8178(4) 0.0410(12) Uani 1 1 d . U
C35 C 0.1995(6) 0.2739(5) 0.0751(5) 0.0484(12) Uani 1 1 d . U
O25 O 0.2326(4) 0.2405(3) 0.3475(3) 0.0461(13) Uani 1 1 d . U
C10 C 0.7185(6) 0.6971(5) 0.3646(4) 0.0459(13) Uani 1 1 d . U
H10 H 0.759384 0.658226 0.344594 0.055 Uiso 1 1 calc R .
C17 C 0.3792(6) 0.0829(5) 0.7611(4) 0.0471(14) Uani 1 1 d . U
H17 H 0.344586 0.043216 0.741874 0.056 Uiso 1 1 calc R .
C38 C 0.1039(7) 0.1309(6) 0.2300(5) 0.0546(16) Uani 1 1 d . U
H38 H 0.108440 0.123033 0.276396 0.066 Uiso 1 1 calc R .
O45 O 0.7137(5) -0.0036(4) 0.9035(3) 0.0651(17) Uani 1 1 d . U
N3 N 0.9173(5) 0.6743(4) 0.4851(4) 0.0511(12) Uani 1 1 d . U
C40 C 0.0386(6) 0.0945(5) 0.1307(4) 0.0480(13) Uani 1 1 d . U
H40 H -0.000969 0.058955 0.110408 0.058 Uiso 1 1 calc R .
C44 C -0.0668(6) 0.3512(5) 0.0425(4) 0.0483(13) Uani 1 1 d . U
C28 C 0.8308(7) 0.1492(5) 0.7951(4) 0.0492(14) Uani 1 1 d . U
C3 C 0.7718(7) 0.9538(5) 0.5457(4) 0.0436(14) Uani 1 1 d . U
H3 H 0.741224 0.990639 0.572459 0.052 Uiso 1 1 calc R .
C36 C 0.1473(6) 0.2073(5) 0.1218(4) 0.0466(13) Uani 1 1 d . U
C2 C 0.8753(7) 0.9397(5) 0.5444(4) 0.0482(14) Uani 1 1 d . U
H2 H 0.916341 0.965518 0.571503 0.058 Uiso 1 1 calc R .
C29 C 0.6922(6) 0.2959(5) 0.6673(4) 0.0436(13) Uani 1 1 d . U
O46 O 0.9181(5) 0.1527(5) 0.7990(4) 0.092(2) Uani 1 1 d . U
C39 C 0.0448(7) 0.0792(6) 0.2003(4) 0.0529(15) Uani 1 1 d . U
H39 H 0.009479 0.034772 0.225971 0.063 Uiso 1 1 calc R .
C19 C 0.3791(6) 0.2015(5) 0.8203(4) 0.0469(13) Uani 1 1 d . U
H19 H 0.343457 0.242981 0.840697 0.056 Uiso 1 1 calc R .
C32 C 0.2931(7) 0.3921(5) -0.0185(5) 0.0547(14) Uani 1 1 d . U
H32 H 0.324450 0.431325 -0.051613 0.066 Uiso 1 1 calc R .
O41 O 0.8952(5) 0.8979(4) 0.2799(3) 0.0692(18) Uani 1 1 d . U
C16 C 0.4844(6) 0.0837(5) 0.7595(4) 0.0432(13) Uani 1 1 d . U
H16 H 0.520446 0.043441 0.738065 0.052 Uiso 1 1 calc R .
C30 C 0.7004(7) 0.3648(5) 0.6091(4) 0.054(2) Uani 1 1 d . U
H30A H 0.752093 0.347936 0.578902 0.081 Uiso 1 1 calc GR .
H30B H 0.718854 0.417123 0.623404 0.081 Uiso 1 1 calc GR .
H30C H 0.635506 0.374723 0.586639 0.081 Uiso 1 1 calc GR .
O18 O 0.6459(3) 0.2088(3) 0.3551(2) 0.0272(8) Uani 1 1 d . U
C45 C -0.1190(7) 0.4269(5) 0.0642(5) 0.057(2) Uani 1 1 d . U
H45A H -0.180221 0.443114 0.038504 0.086 Uiso 1 1 calc GR .
H45B H -0.074058 0.474331 0.057404 0.086 Uiso 1 1 calc GR .
H45C H -0.136786 0.412668 0.110869 0.086 Uiso 1 1 calc GR .
C37 C 0.1563(7) 0.1944(6) 0.1903(5) 0.0530(14) Uani 1 1 d . U
H37 H 0.198283 0.228983 0.209871 0.064 Uiso 1 1 calc R .
C25 C 0.7153(7) 0.2740(5) 0.8811(4) 0.0495(13) Uani 1 1 d . U
H25 H 0.785752 0.261815 0.878784 0.059 Uiso 1 1 calc R .
C18 C 0.3270(7) 0.1432(5) 0.7924(4) 0.0497(15) Uani 1 1 d . U
H18 H 0.255635 0.144421 0.794644 0.060 Uiso 1 1 calc R .
C1 C 0.9194(7) 0.8871(5) 0.5031(4) 0.0464(13) Uani 1 1 d . U
H1 H 0.990611 0.879408 0.502111 0.056 Uiso 1 1 calc R .
C21 C 0.5500(6) 0.2512(5) 0.8503(4) 0.0409(12) Uani 1 1 d . U
C43 C 0.0486(7) 0.2532(6) -0.0938(5) 0.0547(15) Uani 1 1 d . U
O49 O 0.0385(7) 0.2861(5) -0.1497(4) 0.105(3) Uani 1 1 d . U
C33 C 0.3137(7) 0.3895(6) 0.0463(5) 0.0558(15) Uani 1 1 d . U
H33 H 0.359425 0.427471 0.058478 0.067 Uiso 1 1 calc R .
O6 O 0.7093(3) 0.3549(3) 0.3079(2) 0.0284(8) Uani 1 1 d . U
C8 C 0.5543(7) 0.7547(5) 0.3867(4) 0.0460(14) Uani 1 1 d . U
H8 H 0.483283 0.757711 0.381809 0.055 Uiso 1 1 calc R .
C9 C 0.6131(7) 0.6966(5) 0.3586(4) 0.0481(14) Uani 1 1 d . U
H9 H 0.583514 0.657595 0.335861 0.058 Uiso 1 1 calc R .
C31 C 0.2242(7) 0.3352(5) -0.0352(5) 0.0533(14) Uani 1 1 d . U
H31 H 0.209346 0.337488 -0.080158 0.064 Uiso 1 1 calc R .
O42 O 0.9858(7) 0.6358(5) 0.3182(4) 0.099(2) Uani 1 1 d . U
C12 C 0.9579(7) 0.6872(6) 0.3506(5) 0.0559(15) Uani 1 1 d . U
C34 C 0.2676(7) 0.3308(5) 0.0950(5) 0.0546(14) Uani 1 1 d . U
H34 H 0.281298 0.328967 0.140128 0.065 Uiso 1 1 calc R .
C14 C 0.9074(7) 0.6265(6) 0.5325(5) 0.0517(14) Uani 1 1 d . U
C22 C 0.5110(7) 0.3164(5) 0.8834(4) 0.0463(13) Uani 1 1 d . U
H22 H 0.441073 0.331864 0.882042 0.056 Uiso 1 1 calc R .
C23 C 0.5765(7) 0.3577(5) 0.9180(4) 0.0516(15) Uani 1 1 d . U
H23 H 0.551168 0.400338 0.941496 0.062 Uiso 1 1 calc R .
C24 C 0.6790(7) 0.3357(5) 0.9178(4) 0.0524(14) Uani 1 1 d . U
H24 H 0.724053 0.361976 0.942123 0.063 Uiso 1 1 calc R .
O44 O 0.7338(6) 0.0151(4) 0.6977(3) 0.077(2) Uani 1 1 d . U
C15 C 0.8914(8) 0.5672(7) 0.5951(5) 0.076(3) Uani 1 1 d . U
H15A H 0.833610 0.533098 0.590942 0.114 Uiso 1 1 calc GR .
H15B H 0.878471 0.599782 0.630598 0.114 Uiso 1 1 calc GR .
H15C H 0.951688 0.529584 0.605190 0.114 Uiso 1 1 calc GR .
O43 O 1.1325(6) 0.8125(8) 0.4024(5) 0.133(3) Uani 1 1 d . U
C26 C 0.7183(7) 0.0646(5) 0.7324(4) 0.0473(14) Uani 1 1 d . U
C13 C 1.0489(8) 0.7907(6) 0.4059(5) 0.0584(15) Uani 1 1 d . U
N11 N 0.8963(9) 0.4813(7) 0.9022(6) 0.105(3) Uani 1 1 d . U
C46 C 0.4946(8) 0.1270(7) 0.0058(6) 0.0756(19) Uani 1 1 d D U
C47 C 0.5845(10) 0.0843(10) 0.0317(7) 0.133(5) Uani 1 1 d D U
H47A H 0.621178 0.060213 -0.002820 0.200 Uiso 1 1 calc GR .
H47B H 0.568270 0.038522 0.067823 0.200 Uiso 1 1 calc GR .
H47C H 0.626407 0.124535 0.048004 0.200 Uiso 1 1 calc GR .
C49 C 0.8863(8) 0.4832(7) 0.7768(5) 0.076(3) Uani 1 1 d . U
H49A H 0.847656 0.534728 0.756769 0.114 Uiso 1 1 calc GR .
H49B H 0.853526 0.433070 0.767687 0.114 Uiso 1 1 calc GR .
H49C H 0.954690 0.483953 0.758345 0.114 Uiso 1 1 calc GR .
N10 N 0.4169(8) 0.1617(7) -0.0077(5) 0.105(3) Uani 1 1 d D U
C48 C 0.8907(8) 0.4798(7) 0.8466(6) 0.070(2) Uani 1 1 d . U
O47 O 0.2030(7) 0.0716(5) -0.0565(4) 0.092(2) Uani 1 1 d . U
O48 O -0.1079(6) 0.0934(5) -0.0267(4) 0.097(3) Uani 1 1 d . U
C41 C 0.1501(7) 0.1219(6) -0.0361(5) 0.0547(13) Uani 1 1 d . U
C42 C -0.0425(7) 0.1358(6) -0.0182(5) 0.0528(15) Uani 1 1 d . U

loop_
_atom_site_aniso_label
_atom_site_aniso_U_11
_atom_site_aniso_U_22
_atom_site_aniso_U_33
_atom_site_aniso_U_23
_atom_site_aniso_U_13
_atom_site_aniso_U_12
Mo1 0.0328(3) 0.0302(3) 0.0247(3) -0.0079(2) -0.0029(3) -0.0100(2)
Mo10 0.0347(3) 0.0225(3) 0.0289(3) -0.0016(2) -0.0036(3) -0.0084(2)
Mo8 0.0376(4) 0.0305(3) 0.0206(3) -0.0037(2) -0.0036(3) -0.0007(3)
Mo9 0.0235(3) 0.0296(3) 0.0381(4) -0.0081(3) 0.0036(3) -0.0029(2)
Mo3 0.0369(4) 0.0304(3) 0.0204(3) -0.0005(2) -0.0024(3) -0.0034(3)
Mo5 0.0369(4) 0.0214(3) 0.0327(3) -0.0034(2) 0.0003(3) -0.0076(2)
Mo6 0.0409(4) 0.0353(3) 0.0267(3) -0.0096(3) -0.0016(3) -0.0162(3)
Mo2 0.0320(3) 0.0385(3) 0.0267(3) -0.0130(3) 0.0033(3) 0.0041(3)
Mo11 0.0300(3) 0.0274(3) 0.0334(3) -0.0027(2) -0.0012(3) 0.0074(2)
Mo12 0.0357(4) 0.0282(3) 0.0364(4) 0.0013(3) 0.0040(3) 0.0098(3)
Mo7 0.0411(4) 0.0325(3) 0.0287(3) -0.0133(3) 0.0044(3) 0.0051(3)
Mo4 0.0236(3) 0.0355(3) 0.0457(4) -0.0111(3) 0.0025(3) -0.0066(3)
P1 0.0201(8) 0.0175(7) 0.0157(7) -0.0048(6) 0.0003(6) 0.0000(6)
Mn2 0.0377(7) 0.0383(6) 0.0319(6) -0.0122(5) -0.0005(5) 0.0008(5)
Mn3 0.0451(7) 0.0372(6) 0.0390(7) -0.0026(5) 0.0009(6) -0.0070(5)
Mn1 0.0297(6) 0.0518(7) 0.0479(7) -0.0116(6) 0.0037(5) 0.0082(5)
O10 0.0332(19) 0.0328(18) 0.0320(19) -0.0078(16) 0.0032(17) -0.0016(16)
O15 0.0350(19) 0.0294(18) 0.0311(19) -0.0065(16) -0.0020(17) -0.0001(16)
O26 0.0352(19) 0.0297(18) 0.0285(18) -0.0068(16) 0.0025(17) -0.0027(16)
O30 0.0341(19) 0.0249(17) 0.0289(18) -0.0050(15) -0.0008(16) -0.0035(16)
O3 0.0349(19) 0.0337(18) 0.0306(19) -0.0053(16) -0.0015(17) -0.0057(16)
O33 0.0355(19) 0.0311(18) 0.0328(19) -0.0078(16) 0.0002(17) -0.0032(16)
N9 0.042(2) 0.045(2) 0.053(2) 0.001(2) 0.000(2) -0.002(2)
O29 0.049(3) 0.026(2) 0.042(3) 0.001(2) -0.002(2) -0.009(2)
O9 0.0334(19) 0.0347(19) 0.0339(19) -0.0058(16) 0.0042(17) -0.0042(17)
O21 0.0358(19) 0.0315(18) 0.0307(18) -0.0060(16) 0.0017(17) -0.0036(16)
O34 0.0341(19) 0.0309(18) 0.0293(18) -0.0044(16) -0.0041(17) -0.0035(16)
O24 0.038(2) 0.0297(18) 0.0370(19) -0.0076(16) 0.0028(17) 0.0000(17)
O38 0.0343(19) 0.0341(18) 0.0338(19) -0.0030(16) -0.0008(17) -0.0017(17)
O8 0.0354(19) 0.0304(18) 0.0348(19) -0.0074(16) 0.0036(17) -0.0009(16)
O12 0.0338(19) 0.0335(18) 0.0334(19) -0.0043(16) -0.0005(17) -0.0034(16)
O19 0.0376(19) 0.0317(18) 0.0279(18) -0.0057(16) -0.0001(17) -0.0050(17)
O32 0.0352(19) 0.0335(18) 0.0328(19) -0.0027(16) -0.0017(17) -0.0026(17)
O20 0.046(3) 0.041(3) 0.025(2) -0.003(2) -0.004(2) -0.008(2)
O40 0.045(3) 0.052(3) 0.036(3) -0.017(2) 0.007(2) 0.007(2)
O13 0.0360(19) 0.0339(18) 0.0334(19) -0.0058(16) -0.0045(17) -0.0030(17)
O4 0.039(2) 0.0312(18) 0.0336(19) -0.0104(16) -0.0002(17) -0.0056(17)
O5 0.0338(19) 0.0372(18) 0.0352(19) -0.0070(16) -0.0045(17) -0.0050(17)
O2 0.039(2) 0.0302(18) 0.0339(19) -0.0078(16) 0.0021(17) -0.0022(17)
O23 0.037(2) 0.0331(18) 0.0337(19) -0.0058(16) 0.0058(17) -0.0015(17)
N2 0.042(2) 0.035(2) 0.039(2) -0.0106(19) 0.003(2) -0.0053(19)
N8 0.036(2) 0.039(2) 0.052(2) -0.003(2) 0.004(2) 0.0020(19)
C27 0.051(3) 0.044(2) 0.042(2) -0.016(2) -0.004(2) -0.001(2)
O27 0.035(2) 0.0328(18) 0.0359(19) -0.0015(17) -0.0006(17) 0.0016(17)
O16 0.0344(19) 0.0329(18) 0.0323(19) -0.0041(16) -0.0049(17) -0.0021(16)
O37 0.0361(19) 0.0346(19) 0.0316(19) -0.0053(16) 0.0032(17) -0.0030(17)
N4 0.045(2) 0.038(2) 0.037(2) -0.0160(19) -0.002(2) -0.001(2)
N1 0.041(2) 0.039(2) 0.038(2) -0.0065(19) 0.001(2) -0.008(2)
O22 0.056(3) 0.044(3) 0.039(3) -0.022(2) 0.015(2) -0.002(2)
O17 0.0369(19) 0.0288(18) 0.0316(19) -0.0079(16) -0.0023(17) 0.0005(16)
O28 0.0295(16) 0.0266(15) 0.0284(15) -0.0084(13) 0.0006(14) -0.0014(14)
O11 0.030(3) 0.051(3) 0.058(3) -0.009(3) 0.005(2) -0.006(2)
O36 0.046(3) 0.039(3) 0.029(2) 0.002(2) -0.007(2) -0.008(2)
N5 0.049(2) 0.040(2) 0.038(2) -0.0165(19) -0.002(2) -0.005(2)
O39 0.045(3) 0.035(3) 0.048(3) 0.005(2) 0.005(2) 0.014(2)
N7 0.040(2) 0.042(2) 0.057(2) 0.000(2) 0.006(2) -0.003(2)
O31 0.050(3) 0.048(3) 0.038(3) -0.016(2) -0.010(2) -0.016(2)
O7 0.055(3) 0.029(2) 0.044(3) -0.002(2) 0.007(2) -0.011(2)
N6 0.048(2) 0.044(2) 0.041(2) -0.014(2) 0.001(2) -0.003(2)
C6 0.040(2) 0.036(2) 0.037(2) -0.006(2) 0.004(2) -0.003(2)
O1 0.060(3) 0.049(3) 0.042(3) -0.017(2) -0.010(3) -0.016(2)
C5 0.041(2) 0.036(2) 0.036(2) -0.006(2) 0.005(2) -0.002(2)
O14 0.042(3) 0.036(3) 0.048(3) -0.002(2) -0.003(2) 0.014(2)
C7 0.041(3) 0.040(2) 0.041(3) -0.004(2) 0.005(2) -0.004(2)
C4 0.046(3) 0.037(2) 0.037(2) -0.006(2) 0.003(2) -0.003(2)
O35 0.0316(16) 0.0274(15) 0.0270(15) -0.0070(14) -0.0005(14) -0.0011(14)
C11 0.046(2) 0.047(2) 0.044(2) -0.010(2) 0.005(2) -0.006(2)
C20 0.046(2) 0.041(2) 0.038(2) -0.015(2) 0.001(2) -0.001(2)
C35 0.040(2) 0.044(2) 0.058(2) -0.002(2) 0.002(2) 0.000(2)
O25 0.034(3) 0.049(3) 0.054(3) -0.005(2) 0.000(2) -0.005(2)
C10 0.050(3) 0.044(2) 0.045(3) -0.012(2) 0.004(2) -0.005(2)
C17 0.051(3) 0.049(3) 0.045(3) -0.015(2) -0.003(3) -0.008(3)
C38 0.048(3) 0.055(3) 0.057(3) 0.000(3) 0.000(3) 0.006(3)
O45 0.085(5) 0.055(4) 0.053(4) 0.001(3) -0.020(3) -0.004(3)
N3 0.050(2) 0.049(2) 0.052(2) -0.005(2) 0.000(2) 0.000(2)
C40 0.040(3) 0.044(3) 0.056(3) 0.000(2) 0.004(2) 0.000(2)
C44 0.041(3) 0.046(3) 0.055(3) 0.001(2) 0.002(2) -0.003(2)
C28 0.052(3) 0.050(3) 0.049(3) -0.017(2) -0.001(3) -0.003(3)
C3 0.058(3) 0.037(3) 0.035(3) -0.006(2) 0.004(3) -0.004(3)
C36 0.040(2) 0.043(2) 0.054(2) -0.001(2) 0.000(2) 0.002(2)
C2 0.056(3) 0.045(3) 0.044(3) -0.008(2) -0.004(3) -0.011(3)
C29 0.050(3) 0.044(3) 0.040(3) -0.016(2) 0.000(2) -0.002(2)
O46 0.044(4) 0.125(6) 0.115(6) -0.045(5) -0.001(4) -0.010(4)
C39 0.046(3) 0.049(3) 0.057(3) 0.006(3) 0.006(3) 0.004(3)
C19 0.048(3) 0.049(3) 0.046(3) -0.017(2) 0.003(2) 0.001(2)
C32 0.045(3) 0.048(3) 0.067(3) 0.000(3) 0.005(3) -0.004(2)
O41 0.071(4) 0.079(4) 0.058(4) -0.009(4) 0.008(3) -0.016(4)
C16 0.048(3) 0.043(2) 0.042(3) -0.016(2) -0.002(2) -0.004(2)
C30 0.070(5) 0.043(4) 0.047(4) -0.004(3) 0.008(4) 0.004(4)
O18 0.0305(16) 0.0253(15) 0.0265(15) -0.0062(13) -0.0001(14) -0.0032(14)
C45 0.057(5) 0.053(4) 0.057(5) 0.002(4) 0.011(4) 0.001(4)
C37 0.044(3) 0.052(3) 0.059(3) -0.001(2) 0.002(2) 0.003(2)
C25 0.056(3) 0.050(2) 0.046(2) -0.016(2) -0.004(2) -0.004(2)
C18 0.046(3) 0.055(3) 0.050(3) -0.013(3) -0.001(3) -0.006(3)
C1 0.047(3) 0.047(3) 0.046(3) -0.007(2) 0.001(2) -0.010(2)
C21 0.048(2) 0.040(2) 0.037(2) -0.015(2) 0.002(2) -0.003(2)
C43 0.053(3) 0.051(3) 0.058(3) -0.001(3) 0.000(3) -0.006(3)
O49 0.156(7) 0.103(6) 0.052(4) 0.010(4) -0.025(5) -0.042(5)
C33 0.044(3) 0.049(3) 0.072(3) -0.002(3) -0.003(3) -0.004(3)
O6 0.0293(16) 0.0277(15) 0.0293(16) -0.0067(14) -0.0008(14) -0.0049(14)
C8 0.042(3) 0.050(3) 0.046(3) -0.006(3) 0.002(3) -0.011(3)
C9 0.050(3) 0.050(3) 0.046(3) -0.011(2) -0.002(3) -0.013(3)
C31 0.047(3) 0.048(3) 0.061(3) -0.001(2) 0.006(2) -0.001(2)
O42 0.110(5) 0.093(5) 0.098(5) -0.038(4) 0.016(4) 0.032(4)
C12 0.056(3) 0.055(3) 0.055(3) -0.010(3) 0.004(3) 0.007(3)
C34 0.046(3) 0.050(3) 0.065(3) -0.002(2) -0.006(2) 0.000(2)
C14 0.054(3) 0.049(3) 0.051(3) -0.006(2) 0.000(3) -0.004(2)
C22 0.053(3) 0.045(2) 0.045(3) -0.019(2) 0.003(2) -0.002(2)
C23 0.064(3) 0.049(3) 0.046(3) -0.019(3) 0.002(3) -0.003(3)
C24 0.062(3) 0.051(3) 0.049(3) -0.019(2) -0.008(3) -0.009(3)
O44 0.098(5) 0.081(4) 0.059(4) -0.042(4) -0.010(4) 0.025(4)
C15 0.072(6) 0.078(5) 0.071(5) 0.008(5) -0.011(5) -0.010(5)
O43 0.047(5) 0.223(9) 0.134(7) -0.036(7) 0.004(5) -0.023(6)
C26 0.051(3) 0.049(3) 0.043(3) -0.013(2) -0.003(3) 0.004(2)
C13 0.053(3) 0.065(3) 0.056(3) -0.007(3) 0.003(3) -0.002(3)
N11 0.110(6) 0.120(6) 0.082(6) -0.008(5) 0.001(6) -0.006(5)
C46 0.067(4) 0.076(3) 0.078(4) 0.001(3) 0.005(3) -0.001(3)
C47 0.135(9) 0.163(9) 0.114(8) -0.061(8) 0.010(8) 0.009(8)
C49 0.079(5) 0.082(5) 0.067(5) -0.007(5) 0.002(5) -0.009(5)
N10 0.104(5) 0.103(5) 0.099(5) 0.006(4) 0.006(5) -0.004(4)
C48 0.075(4) 0.072(4) 0.063(4) -0.010(4) 0.000(4) -0.003(4)
O47 0.115(6) 0.070(5) 0.090(5) -0.017(4) 0.030(5) 0.008(4)
O48 0.108(6) 0.100(5) 0.088(5) -0.014(4) -0.018(5) -0.061(5)
C41 0.052(3) 0.049(2) 0.060(3) -0.002(2) 0.008(2) -0.002(2)
C42 0.050(3) 0.048(3) 0.058(3) -0.001(3) -0.002(3) -0.005(3)

loop_
_atom_type_symbol
_atom_type_description
_atom_type_scat_dispersion_real
_atom_type_scat_dispersion_imag
_atom_type_scat_source
C C 0.0033 0.0016 'International Tables Vol C Tables 4.2.6.8 and 6.1.1.4'
H H 0.0000 0.0000 'International Tables Vol C Tables 4.2.6.8 and 6.1.1.4'
Mn Mn 0.3368 0.7283 'International Tables Vol C Tables 4.2.6.8 and 6.1.1.4'
Mo Mo -1.6832 0.6857 'International Tables Vol C Tables 4.2.6.8 and 6.1.1.4'
N N 0.0061 0.0033 'International Tables Vol C Tables 4.2.6.8 and 6.1.1.4'
O O 0.0106 0.0060 'International Tables Vol C Tables 4.2.6.8 and 6.1.1.4'
P P 0.1023 0.0942 'International Tables Vol C Tables 4.2.6.8 and 6.1.1.4'

loop_
_geom_angle_atom_site_label_1
_geom_angle_atom_site_label_2
_geom_angle_atom_site_label_3
_geom_angle
O30 Mo1 O33 82.86(19)
O30 Mo1 O35 81.99(16)
O33 Mo1 O35 71.12(17)
O34 Mo1 O30 86.41(19)
O34 Mo1 O33 156.06(19)
O34 Mo1 O32 95.0(2)
O34 Mo1 O35 86.25(17)
O32 Mo1 O30 154.9(2)
O32 Mo1 O33 86.0(2)
O32 Mo1 O35 73.12(18)
O31 Mo1 O30 101.3(2)
O31 Mo1 O33 99.9(2)
O31 Mo1 O34 103.2(2)
O31 Mo1 O32 102.7(2)
O31 Mo1 O35 170.1(2)
O26 Mo10 O18 82.67(17)
O30 Mo10 O26 85.11(19)
O30 Mo10 O19 156.40(18)
O30 Mo10 O17 94.4(2)
O30 Mo10 O18 85.49(17)
O29 Mo10 O26 100.8(2)
O29 Mo10 O30 102.7(2)
O29 Mo10 O19 99.8(2)
O29 Mo10 O17 102.5(2)
O29 Mo10 O18 171.3(2)
O19 Mo10 O26 83.78(19)
O19 Mo10 O18 72.49(17)
O17 Mo10 O26 156.24(19)
O17 Mo10 O19 87.6(2)
O17 Mo10 O18 73.62(17)
O3 Mo8 O18 83.20(17)
O21 Mo8 O3 85.0(2)
O21 Mo8 O19 93.5(2)
O21 Mo8 O16 155.3(2)
O21 Mo8 O18 84.63(18)
O19 Mo8 O3 156.87(19)
O19 Mo8 O16 87.8(2)
O19 Mo8 O18 73.69(17)
O20 Mo8 O3 102.2(2)
O20 Mo8 O21 102.4(2)
O20 Mo8 O19 100.7(2)
O20 Mo8 O16 101.6(2)
O20 Mo8 O18 171.4(2)
O16 Mo8 O3 84.18(19)
O16 Mo8 O18 72.05(17)
O26 Mo9 O34 85.23(19)
O26 Mo9 O23 95.2(2)
O26 Mo9 O27 155.1(2)
O26 Mo9 O28 85.26(17)
O34 Mo9 O27 82.49(19)
O34 Mo9 O28 81.82(17)
O23 Mo9 O34 155.7(2)
O23 Mo9 O27 87.4(2)
O23 Mo9 O28 73.98(18)
O27 Mo9 O28 71.65(17)
O25 Mo9 O26 103.9(2)
O25 Mo9 O34 101.1(2)
O25 Mo9 O23 102.4(2)
O25 Mo9 O27 99.7(2)
O25 Mo9 O28 170.6(2)
O10 Mo3 O38 85.5(2)
O10 Mo3 O32 156.4(2)
O10 Mo3 O37 94.5(2)
O10 Mo3 O35 85.71(18)
O38 Mo3 O35 82.48(17)
O32 Mo3 O38 83.98(19)
O32 Mo3 O35 71.97(17)
O37 Mo3 O38 156.3(2)
O37 Mo3 O32 86.9(2)
O37 Mo3 O35 73.88(17)
O36 Mo3 O10 102.6(2)
O36 Mo3 O38 101.4(2)
O36 Mo3 O32 100.2(2)
O36 Mo3 O37 101.8(2)
O36 Mo3 O35 171.1(2)
O10 Mo5 O9 83.28(19)
O10 Mo5 O6 82.30(17)
O9 Mo5 O6 71.60(17)
O8 Mo5 O10 85.1(2)
O8 Mo5 O9 155.14(19)
O8 Mo5 O4 94.3(2)
O8 Mo5 O6 85.13(17)
O4 Mo5 O10 155.33(19)
O4 Mo5 O9 87.4(2)
O4 Mo5 O6 73.08(17)
O7 Mo5 O10 101.2(2)
O7 Mo5 O9 100.5(2)
O7 Mo5 O8 103.3(2)
O7 Mo5 O4 102.9(2)
O7 Mo5 O6 171.1(2)
O3 Mo6 O4 155.4(2)
O3 Mo6 O5 95.0(2)
O3 Mo6 O2 85.0(2)
O3 Mo6 O6 86.14(17)
O4 Mo6 O6 70.83(16)
O5 Mo6 O4 86.6(2)
O5 Mo6 O2 154.4(2)
O5 Mo6 O6 73.03(18)
O2 Mo6 O4 83.17(19)
O2 Mo6 O6 81.45(17)
O1 Mo6 O3 103.3(2)
O1 Mo6 O4 100.3(2)
O1 Mo6 O5 102.3(2)
O1 Mo6 O2 102.6(2)
O1 Mo6 O6 169.9(2)
O15 Mo2 O33 95.2(2)
O15 Mo2 O12 85.2(2)
O15 Mo2 O37 156.16(19)
O15 Mo2 O35 86.70(18)
O33 Mo2 O12 154.6(2)
O33 Mo2 O37 86.6(2)
O33 Mo2 O35 72.70(17)
O12 Mo2 O37 83.17(19)
O12 Mo2 O35 81.98(17)
O40 Mo2 O15 104.3(2)
O40 Mo2 O33 101.4(2)
O40 Mo2 O12 103.1(2)
O40 Mo2 O37 98.6(2)
O40 Mo2 O35 168.1(2)
O37 Mo2 O35 71.13(17)
O15 Mo11 O17 83.57(19)
O15 Mo11 O18 82.54(17)
O13 Mo11 O15 85.6(2)
O13 Mo11 O16 94.4(2)
O13 Mo11 O17 155.5(2)
O13 Mo11 O18 85.36(18)
O16 Mo11 O15 155.3(2)
O16 Mo11 O17 86.6(2)
O16 Mo11 O18 72.83(17)
O17 Mo11 O18 71.55(16)
O14 Mo11 O15 102.3(2)
O14 Mo11 O13 103.5(2)
O14 Mo11 O16 101.8(2)
O14 Mo11 O17 100.2(2)
O14 Mo11 O18 170.1(2)
O24 Mo12 O8 83.9(2)
O24 Mo12 O28 71.58(17)
O38 Mo12 O24 156.0(2)
O38 Mo12 O8 85.1(2)
O38 Mo12 O27 94.5(2)
O38 Mo12 O28 85.85(18)
O8 Mo12 O28 82.10(17)
O27 Mo12 O24 87.1(2)
O27 Mo12 O8 155.9(2)
O27 Mo12 O28 73.84(17)
O39 Mo12 O24 98.6(2)
O39 Mo12 O38 104.5(2)
O39 Mo12 O8 101.8(2)
O39 Mo12 O27 101.6(2)
O39 Mo12 O28 169.1(2)
O21 Mo7 O23 83.66(19)
O21 Mo7 O28 81.50(17)
O24 Mo7 O21 154.2(2)
O24 Mo7 O23 85.8(2)
O24 Mo7 O28 72.82(17)
O2 Mo7 O21 85.5(2)
O2 Mo7 O24 95.2(2)
O2 Mo7 O23 156.47(19)
O2 Mo7 O28 86.05(18)
O23 Mo7 O28 71.73(17)
O22 Mo7 O21 101.7(2)
O22 Mo7 O24 103.0(2)
O22 Mo7 O2 104.8(2)
O22 Mo7 O23 97.9(2)
O22 Mo7 O28 168.9(2)
O9 Mo4 O13 155.1(2)
O9 Mo4 O5 86.7(2)
O9 Mo4 O6 72.95(17)
O12 Mo4 O9 94.3(2)
O12 Mo4 O13 85.6(2)
O12 Mo4 O5 155.3(2)
O12 Mo4 O6 85.80(18)
O13 Mo4 O5 83.39(19)
O13 Mo4 O6 82.27(17)
O5 Mo4 O6 70.85(17)
O11 Mo4 O9 101.9(2)
O11 Mo4 O12 104.6(2)
O11 Mo4 O13 102.2(2)
O11 Mo4 O5 99.3(2)
O11 Mo4 O6 168.8(2)
O28 P1 O18 109.6(2)
O35 P1 O28 109.0(3)
O35 P1 O18 109.0(2)
O6 P1 O28 109.8(2)
O6 P1 O35 110.0(3)
O6 P1 O18 109.4(3)
C27 Mn2 N4 92.7(3)
C27 Mn2 N5 93.3(3)
C27 Mn2 N6 178.4(3)
N4 Mn2 N5 78.8(2)
N6 Mn2 N4 88.6(3)
N6 Mn2 N5 86.1(3)
C28 Mn2 C27 87.7(4)
C28 Mn2 N4 175.7(3)
C28 Mn2 N5 96.9(3)
C28 Mn2 N6 90.8(3)
C28 Mn2 C26 89.1(4)
C26 Mn2 C27 89.8(4)
C26 Mn2 N4 95.2(3)
C26 Mn2 N5 173.4(3)
C26 Mn2 N6 91.0(3)
N9 Mn3 N8 84.7(3)
N9 Mn3 N7 83.6(3)
N7 Mn3 N8 78.9(3)
C43 Mn3 N9 91.5(4)
C43 Mn3 N8 172.8(3)
C43 Mn3 N7 94.7(3)
C43 Mn3 C41 88.5(4)
C43 Mn3 C42 88.7(4)
C41 Mn3 N9 177.3(4)
C41 Mn3 N8 95.1(3)
C41 Mn3 N7 93.7(4)
C41 Mn3 C42 89.1(4)
C42 Mn3 N9 93.6(3)
C42 Mn3 N8 97.5(3)
C42 Mn3 N7 175.6(4)
N2 Mn1 N1 79.3(2)
C11 Mn1 N2 88.1(3)
C11 Mn1 N1 93.6(3)
C11 Mn1 N3 174.4(3)
N3 Mn1 N2 86.5(3)
N3 Mn1 N1 84.1(3)
C12 Mn1 N2 97.4(4)
C12 Mn1 N1 175.1(4)
C12 Mn1 C11 89.9(4)
C12 Mn1 N3 92.1(4)
C13 Mn1 N2 173.5(4)
C13 Mn1 N1 95.2(4)
C13 Mn1 C11 88.8(4)
C13 Mn1 N3 96.5(4)
C13 Mn1 C12 88.3(4)
Mo3 O10 Mo5 151.3(3)
Mo2 O15 Mo11 151.0(3)
Mo9 O26 Mo10 152.3(3)
Mo10 O30 Mo1 151.2(2)
Mo6 O3 Mo8 151.1(3)
Mo2 O33 Mo1 126.8(2)
C44 N9 Mn3 171.0(7)
Mo4 O9 Mo5 126.3(2)
Mo8 O21 Mo7 152.2(3)
Mo1 O34 Mo9 150.3(3)
Mo7 O24 Mo12 126.0(2)
Mo12 O38 Mo3 150.9(3)
Mo5 O8 Mo12 151.7(3)
Mo4 O12 Mo2 151.3(3)
Mo8 O19 Mo10 124.8(2)
Mo1 O32 Mo3 125.7(3)
Mo11 O13 Mo4 151.3(3)
Mo5 O4 Mo6 126.5(2)
Mo6 O5 Mo4 126.9(3)
Mo7 O2 Mo6 151.6(3)
Mo9 O23 Mo7 125.2(2)
C6 N2 Mn1 115.3(5)
C10 N2 Mn1 126.2(5)
C10 N2 C6 118.3(7)
C40 N8 Mn3 126.4(6)
C40 N8 C36 118.3(7)
C36 N8 Mn3 114.7(5)
O45 C27 Mn2 177.5(8)
Mo12 O27 Mo9 125.2(3)
Mo11 O16 Mo8 126.1(2)
Mo3 O37 Mo2 125.5(2)
C20 N4 Mn2 115.7(5)
C16 N4 Mn2 126.2(5)
C16 N4 C20 118.1(7)
C5 N1 Mn1 115.1(5)
C1 N1 Mn1 127.3(6)
C1 N1 C5 117.6(7)
Mo10 O17 Mo11 125.2(2)
Mo12 O28 Mo9 89.24(15)
Mo12 O28 Mo7 89.56(14)
Mo7 O28 Mo9 89.12(14)
P1 O28 Mo9 126.4(2)
P1 O28 Mo12 125.9(2)
P1 O28 Mo7 124.9(2)
C25 N5 Mn2 126.5(6)
C25 N5 C21 118.5(7)
C21 N5 Mn2 114.8(5)
C35 N7 Mn3 115.2(5)
C31 N7 Mn3 125.6(6)
C31 N7 C35 118.7(8)
C29 N6 Mn2 174.6(7)
N2 C6 C5 114.5(7)
N2 C6 C7 120.7(7)
C7 C6 C5 124.8(7)
N1 C5 C6 115.2(6)
N1 C5 C4 121.4(7)
C4 C5 C6 123.4(7)
C6 C7 H7 120.1
C6 C7 C8 119.7(8)
C8 C7 H7 120.1
C5 C4 H4 120.1
C3 C4 C5 119.8(8)
C3 C4 H4 120.1
Mo1 O35 Mo2 89.33(14)
Mo3 O35 Mo1 89.21(15)
Mo3 O35 Mo2 89.38(14)
P1 O35 Mo1 125.7(2)
P1 O35 Mo3 125.9(2)
P1 O35 Mo2 125.6(2)
O41 C11 Mn1 178.2(8)
N4 C20 C19 120.8(7)
N4 C20 C21 114.8(7)
C19 C20 C21 124.3(7)
N7 C35 C36 115.3(8)
N7 C35 C34 120.9(8)
C34 C35 C36 123.8(8)
N2 C10 H10 118.4
N2 C10 C9 123.1(8)
C9 C10 H10 118.4
C16 C17 H17 121.3
C18 C17 H17 121.3
C18 C17 C16 117.3(8)
C39 C38 H38 120.5
C39 C38 C37 118.9(9)
C37 C38 H38 120.5
C14 N3 Mn1 173.2(8)
N8 C40 H40 118.7
N8 C40 C39 122.7(8)
C39 C40 H40 118.7
N9 C44 C45 176.9(10)
O46 C28 Mn2 178.6(8)
C4 C3 H3 120.7
C2 C3 C4 118.5(8)
C2 C3 H3 120.7
N8 C36 C35 114.3(8)
N8 C36 C37 121.1(8)
C37 C36 C35 124.6(8)
C3 C2 H2 120.0
C3 C2 C1 120.0(8)
C1 C2 H2 120.0
N6 C29 C30 178.1(9)
C38 C39 C40 118.5(8)
C38 C39 H39 120.7
C40 C39 H39 120.7
C20 C19 H19 120.4
C18 C19 C20 119.2(8)
C18 C19 H19 120.4
C33 C32 H32 120.7
C33 C32 C31 118.5(9)
C31 C32 H32 120.7
N4 C16 C17 124.0(7)
N4 C16 H16 118.0
C17 C16 H16 118.0
C29 C30 H30A 109.5
C29 C30 H30B 109.5
C29 C30 H30C 109.5
H30A C30 H30B 109.5
H30A C30 H30C 109.5
H30B C30 H30C 109.5
Mo10 O18 Mo8 88.91(14)
Mo10 O18 Mo11 89.54(14)
Mo8 O18 Mo11 88.98(15)
P1 O18 Mo10 125.8(2)
P1 O18 Mo8 125.7(2)
P1 O18 Mo11 126.1(2)
C44 C45 H45A 109.5
C44 C45 H45B 109.5
C44 C45 H45C 109.5
H45A C45 H45B 109.5
H45A C45 H45C 109.5
H45B C45 H45C 109.5
C38 C37 C36 120.4(9)
C38 C37 H37 119.8
C36 C37 H37 119.8
N5 C25 H25 118.9
N5 C25 C24 122.1(8)
C24 C25 H25 118.9
C17 C18 H18 119.7
C19 C18 C17 120.6(8)
C19 C18 H18 119.7
N1 C1 C2 122.7(8)
N1 C1 H1 118.7
C2 C1 H1 118.7
N5 C21 C20 115.3(6)
N5 C21 C22 121.2(7)
C22 C21 C20 123.5(8)
O49 C43 Mn3 179.6(10)
C32 C33 H33 119.8
C32 C33 C34 120.4(9)
C34 C33 H33 119.8
Mo5 O6 Mo6 89.51(14)
Mo5 O6 Mo4 89.05(14)
Mo6 O6 Mo4 89.18(15)
P1 O6 Mo5 125.9(3)
P1 O6 Mo6 126.2(2)
P1 O6 Mo4 125.3(2)
C7 C8 H8 120.0
C9 C8 C7 120.0(8)
C9 C8 H8 120.0
C10 C9 H9 121.0
C8 C9 C10 118.0(8)
C8 C9 H9 121.0
N7 C31 C32 123.0(9)
N7 C31 H31 118.5
C32 C31 H31 118.5
O42 C12 Mn1 178.6(9)
C35 C34 H34 120.8
C33 C34 C35 118.5(9)
C33 C34 H34 120.8
N3 C14 C15 177.5(11)
C21 C22 H22 120.3
C23 C22 C21 119.3(8)
C23 C22 H22 120.3
C22 C23 H23 120.3
C24 C23 C22 119.4(8)
C24 C23 H23 120.3
C25 C24 H24 120.4
C23 C24 C25 119.3(8)
C23 C24 H24 120.4
C14 C15 H15A 109.5
C14 C15 H15B 109.5
C14 C15 H15C 109.5
H15A C15 H15B 109.5
H15A C15 H15C 109.5
H15B C15 H15C 109.5
O44 C26 Mn2 178.6(8)
O43 C13 Mn1 173.0(10)
N10 C46 C47 171.7(14)
C46 C47 H47A 109.5
C46 C47 H47B 109.5
C46 C47 H47C 109.5
H47A C47 H47B 109.5
H47A C47 H47C 109.5
H47B C47 H47C 109.5
H49A C49 H49B 109.5
H49A C49 H49C 109.5
H49B C49 H49C 109.5
C48 C49 H49A 109.5
C48 C49 H49B 109.5
C48 C49 H49C 109.5
N11 C48 C49 176.4(13)
O47 C41 Mn3 176.9(9)
O48 C42 Mn3 177.4(9)

loop_
_geom_bond_atom_site_label_1
_geom_bond_atom_site_label_2
_geom_bond_distance
Mo1 O30 1.956(4)
Mo1 O33 1.984(5)
Mo1 O34 1.843(5)
Mo1 O32 1.870(5)
Mo1 O31 1.664(5)
Mo1 O35 2.439(4)
Mo10 O26 1.968(5)
Mo10 O30 1.850(4)
Mo10 O29 1.670(5)
Mo10 O19 1.960(5)
Mo10 O17 1.883(5)
Mo10 O18 2.428(4)
Mo8 O3 1.975(5)
Mo8 O21 1.848(5)
Mo8 O19 1.880(5)
Mo8 O20 1.666(5)
Mo8 O16 1.959(5)
Mo8 O18 2.431(4)
Mo9 O26 1.841(4)
Mo9 O34 1.982(5)
Mo9 O23 1.848(5)
Mo9 O27 1.982(5)
Mo9 O28 2.443(4)
Mo9 O25 1.674(5)
Mo3 O10 1.854(5)
Mo3 O38 1.974(5)
Mo3 O32 1.968(5)
Mo3 O37 1.857(5)
Mo3 O36 1.676(5)
Mo3 O35 2.424(4)
Mo5 O10 1.967(5)
Mo5 O9 1.981(5)
Mo5 O8 1.858(5)
Mo5 O4 1.860(5)
Mo5 O7 1.677(5)
Mo5 O6 2.433(4)
Mo6 O3 1.847(4)
Mo6 O4 1.988(5)
Mo6 O5 1.855(5)
Mo6 O2 1.966(5)
Mo6 O1 1.665(5)
Mo6 O6 2.448(4)
Mo2 O15 1.843(5)
Mo2 O33 1.859(5)
Mo2 O12 1.971(5)
Mo2 O40 1.666(5)
Mo2 O37 1.998(5)
Mo2 O35 2.450(4)
Mo11 O15 1.970(5)
Mo11 O13 1.838(5)
Mo11 O16 1.878(5)
Mo11 O17 1.985(5)
Mo11 O14 1.669(5)
Mo11 O18 2.450(4)
Mo12 O24 1.969(5)
Mo12 O38 1.852(5)
Mo12 O8 1.973(5)
Mo12 O27 1.869(5)
Mo12 O28 2.425(4)
Mo12 O39 1.678(5)
Mo7 O21 1.957(5)
Mo7 O24 1.872(5)
Mo7 O2 1.847(5)
Mo7 O23 2.007(5)
Mo7 O22 1.663(5)
Mo7 O28 2.435(4)
Mo4 O9 1.859(5)
Mo4 O12 1.845(5)
Mo4 O13 1.973(5)
Mo4 O5 1.991(5)
Mo4 O11 1.666(5)
Mo4 O6 2.454(4)
P1 O28 1.536(5)
P1 O35 1.530(5)
P1 O18 1.537(4)
P1 O6 1.524(4)
Mn2 C27 1.815(9)
Mn2 N4 2.044(6)
Mn2 N5 2.056(6)
Mn2 N6 2.029(7)
Mn2 C28 1.790(9)
Mn2 C26 1.815(8)
Mn3 N9 2.011(7)
Mn3 N8 2.052(7)
Mn3 N7 2.034(7)
Mn3 C43 1.788(9)
Mn3 C41 1.805(9)
Mn3 C42 1.805(9)
Mn1 N2 2.030(6)
Mn1 N1 2.037(6)
Mn1 C11 1.794(9)
Mn1 N3 2.012(7)
Mn1 C12 1.787(9)
Mn1 C13 1.784(10)
N9 C44 1.121(10)
N2 C6 1.361(9)
N2 C10 1.331(9)
N8 C40 1.334(9)
N8 C36 1.350(10)
C27 O45 1.130(9)
N4 C20 1.354(9)
N4 C16 1.343(9)
N1 C5 1.354(9)
N1 C1 1.344(10)
N5 C25 1.341(10)
N5 C21 1.354(10)
N7 C35 1.339(10)
N7 C31 1.329(10)
N6 C29 1.120(9)
C6 C5 1.454(10)
C6 C7 1.368(10)
C5 C4 1.387(10)
C7 H7 0.9300
C7 C8 1.377(11)
C4 H4 0.9300
C4 C3 1.378(11)
C11 O41 1.148(9)
C20 C19 1.392(11)
C20 C21 1.455(10)
C35 C36 1.467(11)
C35 C34 1.404(12)
C10 H10 0.9300
C10 C9 1.381(11)
C17 H17 0.9300
C17 C16 1.372(11)
C17 C18 1.371(11)
C38 H38 0.9300
C38 C39 1.366(12)
C38 C37 1.368(11)
N3 C14 1.120(10)
C40 H40 0.9300
C40 C39 1.391(12)
C44 C45 1.466(12)
C28 O46 1.146(10)
C3 H3 0.9300
C3 C2 1.355(11)
C36 C37 1.375(12)
C2 H2 0.9300
C2 C1 1.373(11)
C29 C30 1.459(11)
C39 H39 0.9300
C19 H19 0.9300
C19 C18 1.371(11)
C32 H32 0.9300
C32 C33 1.339(12)
C32 C31 1.385(12)
C16 H16 0.9300
C30 H30A 0.9600
C30 H30B 0.9600
C30 H30C 0.9600
C45 H45A 0.9600
C45 H45B 0.9600
C45 H45C 0.9600
C37 H37 0.9300
C25 H25 0.9300
C25 C24 1.381(11)
C18 H18 0.9300
C1 H1 0.9300
C21 C22 1.388(10)
C43 O49 1.166(10)
C33 H33 0.9300
C33 C34 1.378(12)
C8 H8 0.9300
C8 C9 1.356(11)
C9 H9 0.9300
C31 H31 0.9300
O42 C12 1.166(10)
C34 H34 0.9300
C14 C15 1.454(12)
C22 H22 0.9300
C22 C23 1.373(11)
C23 H23 0.9300
C23 C24 1.362(12)
C24 H24 0.9300
O44 C26 1.143(9)
C15 H15A 0.9600
C15 H15B 0.9600
C15 H15C 0.9600
O43 C13 1.156(11)
N11 C48 1.136(13)
C46 C47 1.383(9)
C46 N10 1.139(8)
C47 H47A 0.9600
C47 H47B 0.9600
C47 H47C 0.9600
C49 H49A 0.9600
C49 H49B 0.9600
C49 H49C 0.9600
C49 C48 1.409(14)
O47 C41 1.147(10)
O48 C42 1.143(10)

loop_
_geom_hbond_atom_site_label_D
_geom_hbond_atom_site_label_H
_geom_hbond_atom_site_label_A
_geom_hbond_distance_DH
_geom_hbond_distance_HA
_geom_hbond_distance_DA
_geom_hbond_angle_DHA
_geom_hbond_site_symmetry_A
_geom_hbond_publ_flag
C7 H7 O29 0.93 2.45 3.133(9) 130.3 1_565 yes
C10 H10 O4 0.93 2.45 3.186(9) 136.1 . yes
C19 H19 O7 0.93 2.63 3.334(10) 133.1 2_666 yes
C32 H32 O36 0.93 2.53 3.274(10) 137.3 2_665 yes
C16 H16 O30 0.93 2.54 3.232(9) 131.1 2_656 yes
C30 H30B O24 0.96 2.61 3.135(9) 114.6 2_666 yes
C45 H45B N11 0.96 2.64 3.437(15) 140.9 2_666 yes
C45 H45C O9 0.96 2.63 3.523(10) 154.6 1_455 yes
C45 H45C O12 0.96 2.65 3.460(10) 141.8 1_455 yes
C31 H31 O7 0.93 2.63 3.445(11) 146.5 2_665 yes
C47 H47A O45 0.96 2.55 3.513(15) 178.3 1_554 yes
C47 H47C O33 0.96 2.48 3.111(14) 123.1 . yes
